data_2312720
loop_
_publ_author_name
'Sukiennik, Jaros&#x142;aw'
'Olczak, Andrzej'
'Gobis, Katarzyna'
'Korona-G&#x142;owniak, Izabela'
'Su&#x15b;niak, Katarzyna'
'Fruzi&#x144;ski, Andrzej'
'Szczesio, Ma&#x142;gorzata'

_publ_section_title
;
 Synthesis, structure and biological activity of new picolinohydrazonamide
 derivatives.
;
_journal_coeditor_code WV3017
_journal_issue 1
_journal_name_full 'Acta crystallographica. Section C, Structural chemistry'
_journal_paper_doi 10.1107/S2053229624011549
_journal_volume 81
_journal_year 2025
_chemical_formula_iupac 'C21 H27 N7 S'
_chemical_formula_moiety 'C21 H27 N7 S'
_chemical_formula_sum 'C21 H27 N7 S'
_chemical_formula_weight 409.55
_chemical_name_systematic 4-(4-Phenylpiperazin-1-yl)-<i>N</i>'-(pyrrolidine-1-carbonothioyl)picolinohydrazonamide
_space_group_crystal_system triclinic
_space_group_IT_number 2
_space_group_name_Hall '-P 1'
_space_group_name_H-M_alt 'P -1'
_atom_sites_solution_hydrogens mixed
_audit_creation_method
;
Olex2 1.5
(compiled 2024.02.16 svn.r378c4104 for OlexSys, GUI svn.r6928)
;
_cell_angle_alpha 95.1570(17)
_cell_angle_beta 107.466(2)
_cell_angle_gamma 97.8737(18)
_cell_formula_units_Z 4
_cell_length_a 10.6953(2)
_cell_length_b 12.8703(3)
_cell_length_c 15.4917(3)
_cell_measurement_reflns_used 26976
_cell_measurement_temperature 99.9(4)
_cell_measurement_theta_max 78.6950
_cell_measurement_theta_min 3.4930
_cell_volume 1995.51(8)
_computing_cell_refinement
;
CrysAlis PRO (Rigaku OD, 2022)
;
_computing_data_collection
;
CrysAlis PRO (Rigaku OD, 2022)
;
_computing_data_reduction
;
CrysAlis PRO (Rigaku OD, 2022)
;
_computing_molecular_graphics
;
OLEX2 (Dolomanov <i>et al.</i>,  2009)
;
_computing_publication_material
;
OLEX2 (Dolomanov <i>et al.</i>,  2009)
;
_computing_structure_refinement
;
SHELXL2018 (Sheldrick, 2015<i>b</i>)
;
_computing_structure_solution
;
olex2.solve (Bourhis <i>et al.</i>,  2015)
;
_diffrn_ambient_temperature 99.9(4)
_diffrn_detector 'Hybrid Pixel Array Detector'
_diffrn_detector_area_resol_mean 5.8140
_diffrn_measured_fraction_theta_full 0.999
_diffrn_measured_fraction_theta_max 0.953
_diffrn_measurement_device 'four-circle diffractometer'
_diffrn_measurement_device_type 'Rigaku XtaLAB Synergy Dualflex diffractometer with a Pilatus 300K detector'
_diffrn_measurement_method '\w scans'
_diffrn_radiation_monochromator mirror
_diffrn_radiation_probe x-ray
_diffrn_radiation_type 'Cu K\a'
_diffrn_radiation_wavelength 1.54184
_diffrn_reflns_av_R_equivalents 0.0305
_diffrn_reflns_av_unetI/netI 0.0227
_diffrn_reflns_limit_h_max 11
_diffrn_reflns_limit_h_min -13
_diffrn_reflns_limit_k_max 16
_diffrn_reflns_limit_k_min -15
_diffrn_reflns_limit_l_max 19
_diffrn_reflns_limit_l_min -16
_diffrn_reflns_number 35404
_diffrn_reflns_theta_full 67.684
_diffrn_reflns_theta_max 78.952
_diffrn_reflns_theta_min 3.501
_diffrn_source 'micro-focus sealed X-ray tube'
_exptl_absorpt_coefficient_mu 1.621
_exptl_absorpt_correction_T_max 1.000
_exptl_absorpt_correction_T_min 0.482
_exptl_absorpt_correction_type gaussian
_exptl_absorpt_process_details
;
(CrysAlis PRO; Rigaku OD, 2022)
;
_exptl_crystal_colour 'clear brownish brown'
_exptl_crystal_density_diffrn 1.363
_exptl_crystal_description plate
_exptl_crystal_F_000 872
_exptl_crystal_size_max 0.747
_exptl_crystal_size_mid 0.252
_exptl_crystal_size_min 0.11
_refine_diff_density_max 0.282
_refine_diff_density_min -0.320
_refine_ls_extinction_method none
_refine_ls_goodness_of_fit_ref 1.037
_refine_ls_hydrogen_treatment mixed
_refine_ls_matrix_type full
_refine_ls_number_parameters 572
_refine_ls_number_reflns 8228
_refine_ls_number_restraints 0
_refine_ls_restrained_S_all 1.037
_refine_ls_R_factor_all 0.0362
_refine_ls_R_factor_gt 0.0336
_refine_ls_shift/su_max 0.001
_refine_ls_shift/su_mean 0.000
_refine_ls_structure_factor_coef Fsqd
_refine_ls_weighting_details 'w=1/[\s^2^(Fo^2^)+(0.0481P)^2^+0.7676P] where P=(Fo^2^+2Fc^2^)/3'
_refine_ls_weighting_scheme calc
_refine_ls_wR_factor_gt 0.0899
_refine_ls_wR_factor_ref 0.0916
_reflns_number_gt 7584
_reflns_number_total 8228
_reflns_threshold_expression 'I > 2\s(I)'
_cod_data_source_file wv3017sup1.cif
_cod_data_source_block 3
_cod_original_cell_volume 1995.50(8)
_cod_database_code 2312720
_shelx_space_group_comment
;
The symmetry employed for this shelxl refinement is uniquely defined
by the following loop, which should always be used as a source of
symmetry information in preference to the above space-group names.
They are only intended as comments.
;
_shelx_estimated_absorpt_t_min 0.377
_shelx_estimated_absorpt_t_max 0.842

loop_
_space_group_symop_operation_xyz
'x, y, z'
'-x, -y, -z'

loop_
_atom_site_type_symbol
_atom_site_label
_atom_site_fract_x
_atom_site_fract_y
_atom_site_fract_z
_atom_site_U_iso_or_equiv
_atom_site_adp_type
_atom_site_calc_flag
_atom_site_occupancy
_atom_site_disorder_assembly
_atom_site_disorder_group
N N1 1.14993(10) 0.36543(8) 0.17803(7) 0.0162(2) Uani d 1 . .
N N31 0.66885(10) 0.14669(8) 0.12467(7) 0.0155(2) Uani d 1 . .
S S1 0.59673(4) 0.06835(2) 0.64273(3) 0.03108(10) Uani d 1 . .
S S31 0.17292(3) 0.43593(2) 0.62212(2) 0.01892(8) Uani d 1 . .
C C1 1.19383(12) 0.40844(10) 0.10889(8) 0.0163(2) Uani d 1 . .
C C31 0.71427(11) 0.09894(9) 0.05671(8) 0.0156(2) Uani d 1 . .
N N2 0.99614(10) 0.27397(8) 0.28363(7) 0.0158(2) Uani d 1 . .
N N32 0.52653(10) 0.23372(8) 0.23630(7) 0.0155(2) Uani d 1 . .
C C2 1.15713(12) 0.50025(10) 0.07467(9) 0.0194(2) Uani d 1 . .
H H2 1.101576 0.537522 0.098825 0.023 Uiso calc 1 . .
C C32 0.76685(12) 0.00533(10) 0.07003(9) 0.0198(3) Uani d 1 . .
H H32 0.768095 -0.026238 0.123336 0.024 Uiso calc 1 . .
N N3 0.82813(10) 0.13067(8) 0.46736(7) 0.0176(2) Uani d 1 . .
N N33 0.38767(10) 0.37855(8) 0.43740(7) 0.0168(2) Uani d 1 . .
C C3 1.20121(13) 0.53783(10) 0.00536(9) 0.0220(3) Uani d 1 . .
H H3 1.174622 0.600079 -0.017630 0.026 Uiso calc 1 . .
C C34 0.81623(14) 0.00332(11) -0.07212(9) 0.0253(3) Uani d 1 . .
H H34 0.850266 -0.029114 -0.115761 0.030 Uiso calc 1 . .
N N5 0.70709(10) 0.23226(8) 0.56166(7) 0.0163(2) Uani d 1 . .
H H5 0.7092(16) 0.1637(13) 0.5569(11) 0.025 Uiso d 1 . .
N N35 0.25025(10) 0.27088(8) 0.52330(7) 0.0151(2) Uani d 1 . .
H H35 0.2610(15) 0.3374(13) 0.5233(11) 0.023 Uiso d 1 . .
C C35 0.76536(13) 0.09576(11) -0.08586(9) 0.0224(3) Uani d 1 . .
H H35A 0.765232 0.127225 -0.139054 0.027 Uiso calc 1 . .
N N6 0.64071(10) 0.27535(8) 0.61575(7) 0.0169(2) Uani d 1 . .
N N36 0.17952(10) 0.22656(8) 0.57629(7) 0.0154(2) Uani d 1 . .
C C33 0.81702(13) -0.04170(11) 0.00640(9) 0.0241(3) Uani d 1 . .
H H33 0.852156 -0.105074 0.016502 0.029 Uiso calc 1 . .
N N4 0.76923(11) 0.39505(8) 0.52510(8) 0.0191(2) Uani d 1 . .
H H4A 0.8016(16) 0.4381(13) 0.4941(11) 0.029 Uiso d 1 . .
H H4B 0.7185(17) 0.4187(13) 0.5535(12) 0.029 Uiso d 1 . .
N N34 0.29264(12) 0.10991(9) 0.47501(8) 0.0224(2) Uani d 1 . .
H H34A 0.2555(18) 0.0869(14) 0.5105(12) 0.034 Uiso d 1 . .
H H34B 0.3423(18) 0.0706(14) 0.4550(12) 0.034 Uiso d 1 . .
C C4 1.28324(13) 0.48550(10) -0.03033(9) 0.0220(3) Uani d 1 . .
H H4 1.311840 0.510645 -0.078273 0.026 Uiso calc 1 . .
C C5 1.32314(14) 0.39551(11) 0.00513(9) 0.0235(3) Uani d 1 . .
H H5A 1.380897 0.359830 -0.018033 0.028 Uiso calc 1 . .
C C6 1.27958(13) 0.35721(10) 0.07397(9) 0.0200(3) Uani d 1 . .
H H6 1.308076 0.295811 0.097623 0.024 Uiso calc 1 . .
C C36 0.71428(12) 0.14327(10) -0.02252(8) 0.0185(2) Uani d 1 . .
H H36 0.679036 0.206489 -0.033237 0.022 Uiso calc 1 . .
N N7 0.52388(11) 0.23682(8) 0.71253(7) 0.0181(2) Uani d 1 . .
N N37 0.06800(10) 0.26329(8) 0.67605(7) 0.0159(2) Uani d 1 . .
C C7 1.07178(13) 0.25833(9) 0.14869(8) 0.0179(2) Uani d 1 . .
H H7A 1.117398 0.214363 0.116381 0.021 Uiso calc 1 . .
H H7B 0.983380 0.261706 0.105510 0.021 Uiso calc 1 . .
C C37 0.62590(13) 0.24803(9) 0.11155(8) 0.0187(3) Uani d 1 . .
H H37A 0.538809 0.237027 0.062822 0.022 Uiso calc 1 . .
H H37B 0.691005 0.294299 0.091805 0.022 Uiso calc 1 . .
C C8 1.05409(12) 0.20744(9) 0.22979(8) 0.0168(2) Uani d 1 . .
H H8A 0.995405 0.137592 0.207777 0.020 Uiso calc 1 . .
H H8B 1.141566 0.195821 0.268990 0.020 Uiso calc 1 . .
C C38 0.61355(13) 0.30179(9) 0.19938(8) 0.0178(2) Uani d 1 . .
H H38A 0.703029 0.321216 0.245449 0.021 Uiso calc 1 . .
H H38B 0.577641 0.367846 0.187335 0.021 Uiso calc 1 . .
C C9 1.06242(12) 0.38523(9) 0.30659(8) 0.0165(2) Uani d 1 . .
H H9A 1.150523 0.390476 0.353269 0.020 Uiso calc 1 . .
H H9B 1.008710 0.427457 0.333046 0.020 Uiso calc 1 . .
C C39 0.55767(13) 0.12618(9) 0.24139(8) 0.0183(2) Uani d 1 . .
H H39A 0.486520 0.080780 0.256196 0.022 Uiso calc 1 . .
H H39B 0.642284 0.128742 0.290978 0.022 Uiso calc 1 . .
C C10 1.08052(13) 0.43066(9) 0.22311(8) 0.0173(2) Uani d 1 . .
H H10A 0.992346 0.434373 0.179790 0.021 Uiso calc 1 . .
H H10B 1.132054 0.503487 0.241834 0.021 Uiso calc 1 . .
C C40 0.56994(13) 0.07842(9) 0.15184(8) 0.0180(2) Uani d 1 . .
H H40A 0.596284 0.008021 0.158396 0.022 Uiso calc 1 . .
H H40B 0.482496 0.068531 0.103591 0.022 Uiso calc 1 . .
C C11 0.94659(12) 0.22798(9) 0.34658(8) 0.0155(2) Uani d 1 . .
C C41 0.48557(11) 0.28067(9) 0.30491(8) 0.0147(2) Uani d 1 . .
C C12 0.94185(13) 0.12004(10) 0.35498(8) 0.0185(2) Uani d 1 . .
H H12 0.978254 0.076530 0.319375 0.022 Uiso calc 1 . .
C C42 0.49884(12) 0.39096(9) 0.32383(8) 0.0172(2) Uani d 1 . .
H H42 0.542066 0.435808 0.292123 0.021 Uiso calc 1 . .
C C13 0.88375(13) 0.07730(10) 0.41554(9) 0.0197(3) Uani d 1 . .
H H13 0.883603 0.004236 0.420460 0.024 Uiso calc 1 . .
C C43 0.44887(12) 0.43428(10) 0.38875(8) 0.0181(2) Uani d 1 . .
H H43 0.458906 0.509262 0.399457 0.022 Uiso calc 1 . .
C C14 0.83477(12) 0.23507(9) 0.46054(8) 0.0152(2) Uani d 1 . .
C C44 0.37786(11) 0.27266(9) 0.42142(8) 0.0146(2) Uani d 1 . .
C C15 0.89342(12) 0.28685(9) 0.40436(8) 0.0152(2) Uani d 1 . .
H H15 0.897948 0.361114 0.404575 0.018 Uiso calc 1 . .
C C45 0.42449(12) 0.22062(9) 0.35833(8) 0.0157(2) Uani d 1 . .
H H45 0.415657 0.145621 0.350949 0.019 Uiso calc 1 . .
C C16 0.76876(12) 0.29093(9) 0.51749(8) 0.0154(2) Uani d 1 . .
C C46 0.30617(12) 0.21432(9) 0.47628(8) 0.0155(2) Uani d 1 . .
C C17 0.58783(12) 0.20108(9) 0.65603(8) 0.0162(2) Uani d 1 . .
C C47 0.13880(11) 0.30043(9) 0.62247(8) 0.0146(2) Uani d 1 . .
C C18 0.45333(13) 0.16838(10) 0.75934(8) 0.0184(2) Uani d 1 . .
H H18A 0.514988 0.130502 0.801125 0.022 Uiso calc 1 . .
H H18B 0.381362 0.115768 0.714906 0.022 Uiso calc 1 . .
C C48 0.02502(14) 0.33080(10) 0.73897(9) 0.0204(3) Uani d 1 . .
H H48A 0.1008(17) 0.3861(13) 0.7764(11) 0.031 Uiso d 1 . .
H H48B -0.0479(17) 0.3615(13) 0.7043(11) 0.031 Uiso d 1 . .
C C19 0.39649(14) 0.24437(10) 0.81251(9) 0.0230(3) Uani d 1 . .
H H19A 0.302656 0.246709 0.778387 0.028 Uiso calc 1 . .
H H19B 0.401127 0.222793 0.872986 0.028 Uiso calc 1 . .
C C20 0.48399(15) 0.35131(11) 0.82293(9) 0.0258(3) Uani d 1 . .
H H20A 0.565136 0.359789 0.876546 0.031 Uiso calc 1 . .
H H20B 0.435150 0.409906 0.829850 0.031 Uiso calc 1 . .
C C21 0.51885(13) 0.34883(9) 0.73445(8) 0.0180(2) Uani d 1 . .
H H21A 0.449662 0.372622 0.685688 0.022 Uiso calc 1 . .
H H21B 0.605899 0.393825 0.743657 0.022 Uiso calc 1 . .
C C51 0.04352(13) 0.15114(10) 0.68737(9) 0.0179(2) Uani d 1 . .
H H51A 0.1250(16) 0.1209(13) 0.6982(11) 0.027 Uiso d 1 . .
H H51B -0.0226(16) 0.1117(13) 0.6325(11) 0.027 Uiso d 1 . .
C C49A -0.0453(5) 0.2596(3) 0.7843(3) 0.0207(8) Uani d 0.545(9) A 1
H H49A -0.141773 0.242523 0.750415 0.025 Uiso calc 0.545(9) A 1
H H49B -0.032479 0.290933 0.847798 0.025 Uiso calc 0.545(9) A 1
C C50A 0.0205(6) 0.1615(3) 0.7825(3) 0.0214(9) Uani d 0.545(9) A 1
H H50A -0.038474 0.097870 0.788216 0.026 Uiso calc 0.545(9) A 1
H H50B 0.105949 0.171220 0.832746 0.026 Uiso calc 0.545(9) A 1
C C49B 0.0114(7) 0.2512(3) 0.8113(4) 0.0241(11) Uani d 0.455(9) A 2
H H49C 0.097795 0.254608 0.859301 0.029 Uiso calc 0.455(9) A 2
H H49D -0.055225 0.268349 0.840570 0.029 Uiso calc 0.455(9) A 2
C C50B -0.0339(6) 0.1425(4) 0.7538(4) 0.0214(10) Uani d 0.455(9) A 2
H H50C -0.010914 0.085603 0.791557 0.026 Uiso calc 0.455(9) A 2
H H50D -0.131027 0.129188 0.721799 0.026 Uiso calc 0.455(9) A 2

loop_
_atom_site_aniso_label
_atom_site_aniso_U_11
_atom_site_aniso_U_22
_atom_site_aniso_U_33
_atom_site_aniso_U_12
_atom_site_aniso_U_13
_atom_site_aniso_U_23
N1 0.0219(5) 0.0131(5) 0.0177(5) 0.0035(4) 0.0118(4) 0.0032(4)
N31 0.0201(5) 0.0129(5) 0.0174(5) 0.0031(4) 0.0114(4) 0.0030(4)
S1 0.0603(2) 0.01276(15) 0.0378(2) 0.01177(15) 0.03764(18) 0.00890(13)
S31 0.02635(16) 0.01114(14) 0.02511(16) 0.00479(11) 0.01549(13) 0.00468(11)
C1 0.0181(6) 0.0174(6) 0.0145(5) 0.0016(5) 0.0070(5) 0.0026(4)
C31 0.0144(5) 0.0160(6) 0.0166(6) 0.0002(4) 0.0068(4) 0.0000(4)
N2 0.0216(5) 0.0124(5) 0.0170(5) 0.0027(4) 0.0114(4) 0.0021(4)
N32 0.0211(5) 0.0119(5) 0.0179(5) 0.0037(4) 0.0118(4) 0.0039(4)
C2 0.0198(6) 0.0190(6) 0.0225(6) 0.0045(5) 0.0102(5) 0.0048(5)
C32 0.0223(6) 0.0199(6) 0.0196(6) 0.0059(5) 0.0089(5) 0.0040(5)
N3 0.0230(5) 0.0150(5) 0.0180(5) 0.0043(4) 0.0102(4) 0.0043(4)
N33 0.0204(5) 0.0149(5) 0.0170(5) 0.0029(4) 0.0087(4) 0.0021(4)
C3 0.0247(6) 0.0203(6) 0.0234(6) 0.0050(5) 0.0089(5) 0.0088(5)
C34 0.0281(7) 0.0273(7) 0.0260(7) 0.0060(6) 0.0174(6) -0.0007(5)
N5 0.0221(5) 0.0135(5) 0.0179(5) 0.0056(4) 0.0114(4) 0.0038(4)
N35 0.0196(5) 0.0122(5) 0.0171(5) 0.0037(4) 0.0102(4) 0.0044(4)
C35 0.0254(6) 0.0244(7) 0.0209(6) 0.0011(5) 0.0137(5) 0.0040(5)
N6 0.0219(5) 0.0151(5) 0.0185(5) 0.0054(4) 0.0125(4) 0.0035(4)
N36 0.0192(5) 0.0143(5) 0.0170(5) 0.0035(4) 0.0110(4) 0.0049(4)
C33 0.0261(7) 0.0224(6) 0.0277(7) 0.0095(5) 0.0125(6) 0.0021(5)
N4 0.0279(6) 0.0144(5) 0.0221(5) 0.0051(4) 0.0172(5) 0.0042(4)
N34 0.0345(6) 0.0150(5) 0.0289(6) 0.0074(5) 0.0240(5) 0.0072(4)
C4 0.0277(7) 0.0237(6) 0.0179(6) 0.0015(5) 0.0127(5) 0.0055(5)
C5 0.0296(7) 0.0233(7) 0.0232(7) 0.0064(5) 0.0163(5) 0.0022(5)
C6 0.0252(6) 0.0181(6) 0.0210(6) 0.0064(5) 0.0121(5) 0.0047(5)
C36 0.0213(6) 0.0161(6) 0.0207(6) 0.0024(5) 0.0106(5) 0.0030(5)
N7 0.0254(5) 0.0130(5) 0.0224(5) 0.0042(4) 0.0159(4) 0.0051(4)
N37 0.0221(5) 0.0120(5) 0.0186(5) 0.0050(4) 0.0126(4) 0.0034(4)
C7 0.0247(6) 0.0142(6) 0.0167(6) 0.0017(5) 0.0106(5) 0.0010(4)
C37 0.0281(6) 0.0148(6) 0.0201(6) 0.0067(5) 0.0154(5) 0.0065(5)
C8 0.0230(6) 0.0136(5) 0.0173(6) 0.0035(5) 0.0115(5) 0.0015(4)
C38 0.0252(6) 0.0123(5) 0.0213(6) 0.0039(5) 0.0143(5) 0.0043(4)
C9 0.0217(6) 0.0126(5) 0.0185(6) 0.0029(5) 0.0114(5) 0.0016(4)
C39 0.0273(6) 0.0133(6) 0.0202(6) 0.0050(5) 0.0151(5) 0.0048(4)
C10 0.0232(6) 0.0135(6) 0.0200(6) 0.0059(5) 0.0122(5) 0.0041(4)
C40 0.0243(6) 0.0125(5) 0.0212(6) 0.0011(5) 0.0142(5) 0.0021(4)
C11 0.0158(5) 0.0171(6) 0.0142(5) 0.0029(4) 0.0058(4) 0.0025(4)
C41 0.0155(5) 0.0154(6) 0.0144(5) 0.0031(4) 0.0059(4) 0.0031(4)
C12 0.0244(6) 0.0163(6) 0.0185(6) 0.0062(5) 0.0113(5) 0.0026(5)
C42 0.0208(6) 0.0149(6) 0.0182(6) 0.0016(5) 0.0101(5) 0.0034(4)
C13 0.0273(6) 0.0138(6) 0.0220(6) 0.0058(5) 0.0121(5) 0.0047(5)
C43 0.0227(6) 0.0130(5) 0.0203(6) 0.0021(5) 0.0099(5) 0.0027(4)
C14 0.0162(6) 0.0158(6) 0.0141(5) 0.0035(4) 0.0052(4) 0.0027(4)
C44 0.0156(5) 0.0149(5) 0.0148(5) 0.0034(4) 0.0062(4) 0.0043(4)
C15 0.0182(6) 0.0130(5) 0.0156(5) 0.0034(4) 0.0066(5) 0.0029(4)
C45 0.0197(6) 0.0125(5) 0.0175(6) 0.0034(4) 0.0089(5) 0.0034(4)
C16 0.0168(6) 0.0156(6) 0.0141(5) 0.0026(4) 0.0053(4) 0.0033(4)
C46 0.0174(6) 0.0157(6) 0.0154(5) 0.0044(4) 0.0069(5) 0.0036(4)
C17 0.0202(6) 0.0140(6) 0.0166(6) 0.0040(5) 0.0084(5) 0.0032(4)
C47 0.0164(5) 0.0137(5) 0.0153(5) 0.0036(4) 0.0064(4) 0.0039(4)
C18 0.0231(6) 0.0167(6) 0.0202(6) 0.0030(5) 0.0130(5) 0.0061(5)
C48 0.0244(6) 0.0201(6) 0.0207(6) 0.0063(5) 0.0129(5) -0.0002(5)
C19 0.0276(7) 0.0238(7) 0.0231(6) 0.0058(5) 0.0153(5) 0.0047(5)
C20 0.0345(7) 0.0216(7) 0.0251(7) 0.0008(6) 0.0181(6) -0.0015(5)
C21 0.0226(6) 0.0131(6) 0.0212(6) 0.0033(5) 0.0113(5) 0.0016(4)
C51 0.0229(6) 0.0140(6) 0.0215(6) 0.0048(5) 0.0120(5) 0.0075(5)
C49A 0.0273(19) 0.0219(13) 0.0199(17) 0.0113(13) 0.0134(15) 0.0077(11)
C50A 0.031(2) 0.0207(17) 0.0210(19) 0.0088(16) 0.0164(16) 0.0102(14)
C49B 0.035(3) 0.0224(17) 0.021(2) 0.0054(18) 0.0178(19) 0.0062(14)
C50B 0.029(2) 0.0183(18) 0.023(2) 0.0051(18) 0.0156(19) 0.0051(16)

loop_
_atom_type_symbol
_atom_type_description
_atom_type_scat_dispersion_real
_atom_type_scat_dispersion_imag
_atom_type_scat_source
C C 0.0181 0.0091 'International Tables Vol C Tables 4.2.6.8 and 6.1.1.4'
H H 0.0000 0.0000 'International Tables Vol C Tables 4.2.6.8 and 6.1.1.4'
N N 0.0311 0.0180 'International Tables Vol C Tables 4.2.6.8 and 6.1.1.4'
S S 0.3331 0.5567 'International Tables Vol C Tables 4.2.6.8 and 6.1.1.4'

loop_
_exptl_crystal_face_index_h
_exptl_crystal_face_index_k
_exptl_crystal_face_index_l
_exptl_crystal_face_perp_dist
0 -1 0 0.1171
0 1 0 0.1171
-5 -3 3 0.2861
5 3 -3 0.2861
-5 3 2 0.3784
0 0 1 0.0549
0 0 -1 0.0549
5 -3 -3 0.3427

loop_
_geom_angle_atom_site_label_1
_geom_angle_atom_site_label_2
_geom_angle_atom_site_label_3
_geom_angle_site_symmetry_1
_geom_angle_site_symmetry_3
_geom_angle
_geom_angle_publ_flag
C1 N1 C7 . . 113.58(9) ?
C1 N1 C10 . . 116.47(10) ?
C10 N1 C7 . . 109.24(9) ?
C31 N31 C37 . . 117.26(9) ?
C31 N31 C40 . . 115.88(9) ?
C37 N31 C40 . . 108.74(9) ?
C2 C1 N1 . . 123.09(11) ?
C2 C1 C6 . . 118.30(11) ?
C6 C1 N1 . . 118.60(11) ?
C32 C31 N31 . . 119.25(11) ?
C36 C31 N31 . . 122.75(11) ?
C36 C31 C32 . . 117.95(11) ?
C8 N2 C9 . . 114.05(9) ?
C11 N2 C8 . . 117.39(10) ?
C11 N2 C9 . . 118.61(10) ?
C38 N32 C39 . . 113.33(9) ?
C41 N32 C38 . . 117.41(9) ?
C41 N32 C39 . . 118.62(9) ?
C1 C2 H2 . . 119.7 ?
C3 C2 C1 . . 120.64(12) ?
C3 C2 H2 . . 119.7 ?
C31 C32 H32 . . 119.5 ?
C33 C32 C31 . . 120.91(12) ?
C33 C32 H32 . . 119.5 ?
C13 N3 C14 . . 115.46(10) ?
C43 N33 C44 . . 115.71(10) ?
C2 C3 H3 . . 119.6 ?
C4 C3 C2 . . 120.76(12) ?
C4 C3 H3 . . 119.6 ?
C35 C34 H34 . . 120.4 ?
C35 C34 C33 . . 119.24(12) ?
C33 C34 H34 . . 120.4 ?
N6 N5 H5 . . 119.9(10) ?
C16 N5 H5 . . 118.8(10) ?
C16 N5 N6 . . 121.35(10) ?
N36 N35 H35 . . 119.0(11) ?
C46 N35 H35 . . 118.7(11) ?
C46 N35 N36 . . 122.16(10) ?
C34 C35 H35A . . 119.7 ?
C34 C35 C36 . . 120.68(12) ?
C36 C35 H35A . . 119.7 ?
C17 N6 N5 . . 110.99(10) ?
C47 N36 N35 . . 111.46(9) ?
C32 C33 C34 . . 120.45(12) ?
C32 C33 H33 . . 119.8 ?
C34 C33 H33 . . 119.8 ?
H4A N4 H4B . . 116.7(15) ?
C16 N4 H4A . . 125.0(11) ?
C16 N4 H4B . . 116.8(11) ?
H34A N34 H34B . . 118.5(17) ?
C46 N34 H34A . . 114.5(12) ?
C46 N34 H34B . . 123.5(11) ?
C3 C4 H4 . . 120.5 ?
C3 C4 C5 . . 118.93(11) ?
C5 C4 H4 . . 120.5 ?
C4 C5 H5A . . 119.6 ?
C6 C5 C4 . . 120.80(12) ?
C6 C5 H5A . . 119.6 ?
C1 C6 H6 . . 119.7 ?
C5 C6 C1 . . 120.53(12) ?
C5 C6 H6 . . 119.7 ?
C31 C36 H36 . . 119.6 ?
C35 C36 C31 . . 120.77(12) ?
C35 C36 H36 . . 119.6 ?
C17 N7 C18 . . 123.85(10) ?
C17 N7 C21 . . 123.60(10) ?
C18 N7 C21 . . 112.54(9) ?
C47 N37 C48 . . 124.17(10) ?
C47 N37 C51 . . 123.11(10) ?
C48 N37 C51 . . 112.13(9) ?
N1 C7 H7A . . 109.4 ?
N1 C7 H7B . . 109.4 ?
N1 C7 C8 . . 111.03(10) ?
H7A C7 H7B . . 108.0 ?
C8 C7 H7A . . 109.4 ?
C8 C7 H7B . . 109.4 ?
N31 C37 H37A . . 109.5 ?
N31 C37 H37B . . 109.5 ?
N31 C37 C38 . . 110.86(10) ?
H37A C37 H37B . . 108.1 ?
C38 C37 H37A . . 109.5 ?
C38 C37 H37B . . 109.5 ?
N2 C8 C7 . . 111.26(10) ?
N2 C8 H8A . . 109.4 ?
N2 C8 H8B . . 109.4 ?
C7 C8 H8A . . 109.4 ?
C7 C8 H8B . . 109.4 ?
H8A C8 H8B . . 108.0 ?
N32 C38 C37 . . 112.20(10) ?
N32 C38 H38A . . 109.2 ?
N32 C38 H38B . . 109.2 ?
C37 C38 H38A . . 109.2 ?
C37 C38 H38B . . 109.2 ?
H38A C38 H38B . . 107.9 ?
N2 C9 H9A . . 109.3 ?
N2 C9 H9B . . 109.3 ?
N2 C9 C10 . . 111.61(10) ?
H9A C9 H9B . . 108.0 ?
C10 C9 H9A . . 109.3 ?
C10 C9 H9B . . 109.3 ?
N32 C39 H39A . . 109.4 ?
N32 C39 H39B . . 109.4 ?
N32 C39 C40 . . 111.17(10) ?
H39A C39 H39B . . 108.0 ?
C40 C39 H39A . . 109.4 ?
C40 C39 H39B . . 109.4 ?
N1 C10 C9 . . 110.84(10) ?
N1 C10 H10A . . 109.5 ?
N1 C10 H10B . . 109.5 ?
C9 C10 H10A . . 109.5 ?
C9 C10 H10B . . 109.5 ?
H10A C10 H10B . . 108.1 ?
N31 C40 C39 . . 111.09(10) ?
N31 C40 H40A . . 109.4 ?
N31 C40 H40B . . 109.4 ?
C39 C40 H40A . . 109.4 ?
C39 C40 H40B . . 109.4 ?
H40A C40 H40B . . 108.0 ?
N2 C11 C12 . . 122.29(11) ?
N2 C11 C15 . . 121.62(11) ?
C12 C11 C15 . . 116.07(10) ?
N32 C41 C42 . . 121.72(10) ?
N32 C41 C45 . . 122.37(10) ?
C42 C41 C45 . . 115.89(10) ?
C11 C12 H12 . . 120.2 ?
C13 C12 C11 . . 119.55(11) ?
C13 C12 H12 . . 120.2 ?
C41 C42 H42 . . 120.1 ?
C43 C42 C41 . . 119.85(11) ?
C43 C42 H42 . . 120.1 ?
N3 C13 C12 . . 125.03(11) ?
N3 C13 H13 . . 117.5 ?
C12 C13 H13 . . 117.5 ?
N33 C43 C42 . . 124.78(11) ?
N33 C43 H43 . . 117.6 ?
C42 C43 H43 . . 117.6 ?
N3 C14 C15 . . 124.55(11) ?
N3 C14 C16 . . 113.72(10) ?
C15 C14 C16 . . 121.70(11) ?
N33 C44 C45 . . 124.52(11) ?
N33 C44 C46 . . 113.37(10) ?
C45 C44 C46 . . 122.06(10) ?
C11 C15 H15 . . 120.4 ?
C14 C15 C11 . . 119.24(11) ?
C14 C15 H15 . . 120.4 ?
C41 C45 H45 . . 120.4 ?
C44 C45 C41 . . 119.19(11) ?
C44 C45 H45 . . 120.4 ?
N5 C16 N4 . . 119.83(11) ?
N5 C16 C14 . . 116.24(11) ?
N4 C16 C14 . . 123.93(11) ?
N35 C46 N34 . . 120.64(11) ?
N35 C46 C44 . . 116.22(10) ?
N34 C46 C44 . . 123.05(11) ?
N6 C17 S1 . . 126.03(9) ?
N6 C17 N7 . . 115.07(10) ?
N7 C17 S1 . . 118.90(9) ?
N36 C47 S31 . . 126.02(9) ?
N36 C47 N37 . . 115.16(10) ?
N37 C47 S31 . . 118.78(9) ?
N7 C18 H18A . . 110.9 ?
N7 C18 H18B . . 110.9 ?
N7 C18 C19 . . 104.10(10) ?
H18A C18 H18B . . 109.0 ?
C19 C18 H18A . . 110.9 ?
C19 C18 H18B . . 110.9 ?
N37 C48 H48A . . 109.9(10) ?
N37 C48 H48B . . 109.0(10) ?
N37 C48 C49A . . 106.52(15) ?
N37 C48 C49B . . 100.32(18) ?
H48A C48 H48B . . 111.5(14) ?
C49A C48 H48A . . 119.5(10) ?
C49A C48 H48B . . 99.7(10) ?
C49B C48 H48A . . 102.1(10) ?
C49B C48 H48B . . 123.1(10) ?
C18 C19 H19A . . 110.8 ?
C18 C19 H19B . . 110.8 ?
H19A C19 H19B . . 108.9 ?
C20 C19 C18 . . 104.53(10) ?
C20 C19 H19A . . 110.8 ?
C20 C19 H19B . . 110.8 ?
C19 C20 H20A . . 111.0 ?
C19 C20 H20B . . 111.0 ?
C19 C20 C21 . . 103.85(10) ?
H20A C20 H20B . . 109.0 ?
C21 C20 H20A . . 111.0 ?
C21 C20 H20B . . 111.0 ?
N7 C21 C20 . . 102.61(10) ?
N7 C21 H21A . . 111.2 ?
N7 C21 H21B . . 111.2 ?
C20 C21 H21A . . 111.2 ?
C20 C21 H21B . . 111.2 ?
H21A C21 H21B . . 109.2 ?
N37 C51 H51A . . 111.1(9) ?
N37 C51 H51B . . 109.6(9) ?
N37 C51 C50A . . 100.18(17) ?
N37 C51 C50B . . 107.10(19) ?
H51A C51 H51B . . 108.6(13) ?
C50A C51 H51A . . 104.1(9) ?
C50A C51 H51B . . 122.8(10) ?
C50B C51 H51A . . 119.6(10) ?
C50B C51 H51B . . 100.1(10) ?
C48 C49A H49A . . 111.2 ?
C48 C49A H49B . . 111.2 ?
C48 C49A C50A . . 102.6(3) ?
H49A C49A H49B . . 109.2 ?
C50A C49A H49A . . 111.2 ?
C50A C49A H49B . . 111.2 ?
C51 C50A H50A . . 110.9 ?
C51 C50A H50B . . 110.9 ?
C49A C50A C51 . . 104.1(3) ?
C49A C50A H50A . . 110.9 ?
C49A C50A H50B . . 110.9 ?
H50A C50A H50B . . 109.0 ?
C48 C49B H49C . . 111.0 ?
C48 C49B H49D . . 111.0 ?
H49C C49B H49D . . 109.0 ?
C50B C49B C48 . . 104.0(3) ?
C50B C49B H49C . . 111.0 ?
C50B C49B H49D . . 111.0 ?
C51 C50B C49B . . 102.1(4) ?
C51 C50B H50C . . 111.4 ?
C51 C50B H50D . . 111.4 ?
C49B C50B H50C . . 111.4 ?
C49B C50B H50D . . 111.4 ?
H50C C50B H50D . . 109.2 ?

loop_
_geom_bond_atom_site_label_1
_geom_bond_atom_site_label_2
_geom_bond_site_symmetry_2
_geom_bond_distance
_geom_bond_publ_flag
N1 C1 . 1.4182(15) ?
N1 C7 . 1.4659(15) ?
N1 C10 . 1.4561(15) ?
N31 C31 . 1.4123(15) ?
N31 C37 . 1.4523(15) ?
N31 C40 . 1.4653(15) ?
S1 C17 . 1.7212(12) ?
S31 C47 . 1.7329(12) ?
C1 C2 . 1.3950(17) ?
C1 C6 . 1.4029(17) ?
C31 C32 . 1.4039(17) ?
C31 C36 . 1.3992(17) ?
N2 C8 . 1.4629(15) ?
N2 C9 . 1.4692(15) ?
N2 C11 . 1.3822(15) ?
N32 C38 . 1.4653(14) ?
N32 C39 . 1.4707(15) ?
N32 C41 . 1.3868(15) ?
C2 H2 . 0.9500 ?
C2 C3 . 1.3942(17) ?
C32 H32 . 0.9500 ?
C32 C33 . 1.3875(18) ?
N3 C13 . 1.3303(16) ?
N3 C14 . 1.3510(15) ?
N33 C43 . 1.3325(15) ?
N33 C44 . 1.3470(15) ?
C3 H3 . 0.9500 ?
C3 C4 . 1.3839(19) ?
C34 H34 . 0.9500 ?
C34 C35 . 1.3820(19) ?
C34 C33 . 1.3920(19) ?
N5 H5 . 0.883(17) ?
N5 N6 . 1.3767(14) ?
N5 C16 . 1.3041(15) ?
N35 H35 . 0.848(16) ?
N35 N36 . 1.3821(13) ?
N35 C46 . 1.3052(15) ?
C35 H35A . 0.9500 ?
C35 C36 . 1.3932(17) ?
N6 C17 . 1.3394(15) ?
N36 C47 . 1.3354(15) ?
C33 H33 . 0.9500 ?
N4 H4A . 0.868(18) ?
N4 H4B . 0.864(18) ?
N4 C16 . 1.3338(16) ?
N34 H34A . 0.823(19) ?
N34 H34B . 0.882(19) ?
N34 C46 . 1.3294(16) ?
C4 H4 . 0.9500 ?
C4 C5 . 1.3908(19) ?
C5 H5A . 0.9500 ?
C5 C6 . 1.3882(18) ?
C6 H6 . 0.9500 ?
C36 H36 . 0.9500 ?
N7 C17 . 1.3486(15) ?
N7 C18 . 1.4602(15) ?
N7 C21 . 1.4631(15) ?
N37 C47 . 1.3565(15) ?
N37 C48 . 1.4638(15) ?
N37 C51 . 1.4672(15) ?
C7 H7A . 0.9900 ?
C7 H7B . 0.9900 ?
C7 C8 . 1.5165(16) ?
C37 H37A . 0.9900 ?
C37 H37B . 0.9900 ?
C37 C38 . 1.5202(16) ?
C8 H8A . 0.9900 ?
C8 H8B . 0.9900 ?
C38 H38A . 0.9900 ?
C38 H38B . 0.9900 ?
C9 H9A . 0.9900 ?
C9 H9B . 0.9900 ?
C9 C10 . 1.5189(16) ?
C39 H39A . 0.9900 ?
C39 H39B . 0.9900 ?
C39 C40 . 1.5159(16) ?
C10 H10A . 0.9900 ?
C10 H10B . 0.9900 ?
C40 H40A . 0.9900 ?
C40 H40B . 0.9900 ?
C11 C12 . 1.4024(17) ?
C11 C15 . 1.4144(16) ?
C41 C42 . 1.4021(16) ?
C41 C45 . 1.4177(16) ?
C12 H12 . 0.9500 ?
C12 C13 . 1.3850(17) ?
C42 H42 . 0.9500 ?
C42 C43 . 1.3825(17) ?
C13 H13 . 0.9500 ?
C43 H43 . 0.9500 ?
C14 C15 . 1.3830(16) ?
C14 C16 . 1.4808(16) ?
C44 C45 . 1.3853(16) ?
C44 C46 . 1.4908(16) ?
C15 H15 . 0.9500 ?
C45 H45 . 0.9500 ?
C18 H18A . 0.9900 ?
C18 H18B . 0.9900 ?
C18 C19 . 1.5243(17) ?
C48 H48A . 0.993(17) ?
C48 H48B . 0.961(17) ?
C48 C49A . 1.464(3) ?
C48 C49B . 1.609(5) ?
C19 H19A . 0.9900 ?
C19 H19B . 0.9900 ?
C19 C20 . 1.5207(18) ?
C20 H20A . 0.9900 ?
C20 H20B . 0.9900 ?
C20 C21 . 1.5235(17) ?
C21 H21A . 0.9900 ?
C21 H21B . 0.9900 ?
C51 H51A . 0.977(17) ?
C51 H51B . 0.972(17) ?
C51 C50A . 1.563(4) ?
C51 C50B . 1.505(4) ?
C49A H49A . 0.9900 ?
C49A H49B . 0.9900 ?
C49A C50A . 1.530(6) ?
C50A H50A . 0.9900 ?
C50A H50B . 0.9900 ?
C49B H49C . 0.9900 ?
C49B H49D . 0.9900 ?
C49B C50B . 1.522(7) ?
C50B H50C . 0.9900 ?
C50B H50D . 0.9900 ?

loop_
_geom_hbond_atom_site_label_D
_geom_hbond_atom_site_label_H
_geom_hbond_atom_site_label_A
_geom_hbond_site_symmetry_A
_geom_hbond_distance_DH
_geom_hbond_distance_HA
_geom_hbond_distance_DA
_geom_hbond_angle_DHA
_geom_hbond_publ_flag
N5 H5 S1 . 0.883(17) 2.359(16) 2.8468(11) 115.0(13) yes
N35 H35 S31 . 0.848(16) 2.384(16) 2.8630(11) 116.4(13) yes
N4 H4A S31 2_666 0.868(18) 2.577(18) 3.4185(11) 163.7(14) yes
N34 H34B S1 2_656 0.882(19) 2.518(19) 3.3582(12) 159.3(15) yes

loop_
_geom_torsion_atom_site_label_1
_geom_torsion_atom_site_label_2
_geom_torsion_atom_site_label_3
_geom_torsion_atom_site_label_4
_geom_torsion_site_symmetry_1
_geom_torsion_site_symmetry_2
_geom_torsion_site_symmetry_3
_geom_torsion_site_symmetry_4
_geom_torsion
_geom_torsion_publ_flag
N1 C1 C2 C3 . . . . -178.73(12) ?
N1 C1 C6 C5 . . . . 178.87(11) ?
N1 C7 C8 N2 . . . . 54.77(13) ?
N31 C31 C32 C33 . . . . -177.57(11) ?
N31 C31 C36 C35 . . . . 177.20(11) ?
N31 C37 C38 N32 . . . . -54.56(14) ?
C1 N1 C7 C8 . . . . 167.36(10) ?
C1 N1 C10 C9 . . . . -169.33(10) ?
C1 C2 C3 C4 . . . . -0.6(2) ?
C31 N31 C37 C38 . . . . -165.71(10) ?
C31 N31 C40 C39 . . . . 163.91(10) ?
C31 C32 C33 C34 . . . . 0.1(2) ?
N2 C9 C10 N1 . . . . -54.38(13) ?
N2 C11 C12 C13 . . . . -176.14(11) ?
N2 C11 C15 C14 . . . . 174.47(11) ?
N32 C39 C40 N31 . . . . 55.65(14) ?
N32 C41 C42 C43 . . . . 175.79(11) ?
N32 C41 C45 C44 . . . . -175.60(11) ?
C2 C1 C6 C5 . . . . -1.94(19) ?
C2 C3 C4 C5 . . . . -1.1(2) ?
C32 C31 C36 C35 . . . . -0.17(18) ?
N3 C14 C15 C11 . . . . 2.55(18) ?
N3 C14 C16 N5 . . . . -3.93(16) ?
N3 C14 C16 N4 . . . . 176.29(11) ?
N33 C44 C45 C41 . . . . -0.95(18) ?
N33 C44 C46 N35 . . . . 7.57(15) ?
N33 C44 C46 N34 . . . . -175.79(11) ?
C3 C4 C5 C6 . . . . 1.3(2) ?
C34 C35 C36 C31 . . . . 0.50(19) ?
N5 N6 C17 S1 . . . . -0.95(15) ?
N5 N6 C17 N7 . . . . 178.22(10) ?
N35 N36 C47 S31 . . . . -2.42(15) ?
N35 N36 C47 N37 . . . . 179.77(10) ?
C35 C34 C33 C32 . . . . 0.3(2) ?
N6 N5 C16 N4 . . . . 0.66(18) ?
N6 N5 C16 C14 . . . . -179.13(10) ?
N36 N35 C46 N34 . . . . 2.58(18) ?
N36 N35 C46 C44 . . . . 179.31(10) ?
C33 C34 C35 C36 . . . . -0.5(2) ?
C4 C5 C6 C1 . . . . 0.3(2) ?
C6 C1 C2 C3 . . . . 2.12(18) ?
C36 C31 C32 C33 . . . . -0.10(18) ?
N7 C18 C19 C20 . . . . -22.50(14) ?
N37 C48 C49A C50A . . . . 28.2(5) ?
N37 C48 C49B C50B . . . . -33.3(6) ?
N37 C51 C50A C49A . . . . 32.8(4) ?
N37 C51 C50B C49B . . . . -28.0(6) ?
C7 N1 C1 C2 . . . . 118.78(13) ?
C7 N1 C1 C6 . . . . -62.07(15) ?
C7 N1 C10 C9 . . . . 60.35(13) ?
C37 N31 C31 C32 . . . . 174.87(11) ?
C37 N31 C31 C36 . . . . -2.47(17) ?
C37 N31 C40 C39 . . . . -61.49(13) ?
C8 N2 C9 C10 . . . . 48.99(14) ?
C8 N2 C11 C12 . . . . -4.69(17) ?
C8 N2 C11 C15 . . . . 177.47(11) ?
C38 N32 C39 C40 . . . . -49.10(14) ?
C38 N32 C41 C42 . . . . 14.86(17) ?
C38 N32 C41 C45 . . . . -166.99(11) ?
C9 N2 C8 C7 . . . . -49.10(14) ?
C9 N2 C11 C12 . . . . -148.35(12) ?
C9 N2 C11 C15 . . . . 33.81(16) ?
C39 N32 C38 C37 . . . . 48.72(14) ?
C39 N32 C41 C42 . . . . 157.16(11) ?
C39 N32 C41 C45 . . . . -24.69(17) ?
C10 N1 C1 C2 . . . . -9.46(17) ?
C10 N1 C1 C6 . . . . 169.68(11) ?
C10 N1 C7 C8 . . . . -60.77(13) ?
C40 N31 C31 C32 . . . . -54.47(15) ?
C40 N31 C31 C36 . . . . 128.19(12) ?
C40 N31 C37 C38 . . . . 60.40(13) ?
C11 N2 C8 C7 . . . . 165.62(10) ?
C11 N2 C9 C10 . . . . -166.19(10) ?
C11 C12 C13 N3 . . . . 1.1(2) ?
C41 N32 C38 C37 . . . . -167.06(10) ?
C41 N32 C39 C40 . . . . 167.15(10) ?
C41 C42 C43 N33 . . . . 0.5(2) ?
C12 C11 C15 C14 . . . . -3.49(17) ?
C42 C41 C45 C44 . . . . 2.65(17) ?
C13 N3 C14 C15 . . . . 0.35(18) ?
C13 N3 C14 C16 . . . . 178.53(10) ?
C43 N33 C44 C45 . . . . -1.04(18) ?
C43 N33 C44 C46 . . . . -178.83(10) ?
C14 N3 C13 C12 . . . . -2.25(19) ?
C44 N33 C43 C42 . . . . 1.26(18) ?
C15 C11 C12 C13 . . . . 1.82(18) ?
C15 C14 C16 N5 . . . . 174.31(11) ?
C15 C14 C16 N4 . . . . -5.48(18) ?
C45 C41 C42 C43 . . . . -2.47(17) ?
C45 C44 C46 N35 . . . . -170.28(11) ?
C45 C44 C46 N34 . . . . 6.36(19) ?
C16 N5 N6 C17 . . . . -178.49(11) ?
C16 C14 C15 C11 . . . . -175.48(10) ?
C46 N35 N36 C47 . . . . 176.05(11) ?
C46 C44 C45 C41 . . . . 176.66(11) ?
C17 N7 C18 C19 . . . . -178.88(11) ?
C17 N7 C21 C20 . . . . -159.85(12) ?
C47 N37 C48 C49A . . . . -178.8(2) ?
C47 N37 C48 C49B . . . . -155.0(3) ?
C47 N37 C51 C50A . . . . 155.4(2) ?
C47 N37 C51 C50B . . . . 178.2(3) ?
C18 N7 C17 S1 . . . . -4.15(17) ?
C18 N7 C17 N6 . . . . 176.62(11) ?
C18 N7 C21 C20 . . . . 19.52(14) ?
C18 C19 C20 C21 . . . . 34.52(14) ?
C48 N37 C47 S31 . . . . -4.16(16) ?
C48 N37 C47 N36 . . . . 173.83(11) ?
C48 N37 C51 C50A . . . . -16.1(2) ?
C48 N37 C51 C50B . . . . 6.7(3) ?
C48 C49A C50A C51 . . . . -38.2(5) ?
C48 C49B C50B C51 . . . . 37.6(7) ?
C19 C20 C21 N7 . . . . -32.67(13) ?
C21 N7 C17 S1 . . . . 175.15(9) ?
C21 N7 C17 N6 . . . . -4.08(18) ?
C21 N7 C18 C19 . . . . 1.74(14) ?
C51 N37 C47 S31 . . . . -174.61(9) ?
C51 N37 C47 N36 . . . . 3.37(17) ?
C51 N37 C48 C49A . . . . -7.4(3) ?
C51 N37 C48 C49B . . . . 16.4(3) ?

_cod_database_fobs_code 2312720
